data_2008297
loop_
_publ_author_name
'Ng, Seik Weng'
'Hook, James M.'

_publ_section_title
;Bis[(<i>N</i>,<i>N</i>-3-oxapentamethylenethiocarbamoylthioacetato)triphenyltin]
 hydrate and bis(dicyclohexylammonium)
 bis(3-oxapentamethylenethiocarbamoylthioacetate)
;
_journal_issue 3
_journal_name_full 'Acta Crystallographica Section C'
_journal_page_first 312
_journal_page_last 316
_journal_paper_doi 10.1107/S0108270198013092
_journal_volume 55
_journal_year 1999
_chemical_formula_iupac 'C12 H24 N+ , C7 H10 N O3 S2-'
_chemical_formula_sum 'C19 H34 N2 O3 S2'
_chemical_formula_weight 402.60
_chemical_name_systematic
;
 Bis(dicyclohexylammonium) bis(3-oxapentamethylenethiocarbomylthioacetate)
;
_space_group_IT_number 61
_symmetry_cell_setting orthorhombic
_symmetry_space_group_name_Hall '-P 2ac 2ab'
_symmetry_space_group_name_H-M 'P b c a'
_audit_creation_method SHELXL97
_cell_angle_alpha 90.00
_cell_angle_beta 90.00
_cell_angle_gamma 90.00
_cell_formula_units_Z 8
_cell_length_a 20.7710(10)
_cell_length_b 9.1734(6)
_cell_length_c 22.756(2)
_cell_measurement_reflns_used 25
_cell_measurement_temperature 298(2)
_cell_measurement_theta_max 11
_cell_measurement_theta_min 9
_cell_volume 4335.9(5)
_computing_cell_refinement 'CELDIM (Enraf-Nonius, 1988)'
_computing_data_collection 'CAD-4/PC (Kretschmar, 1994)'
_computing_data_reduction 'XCAD4 (Harms, 1997)'
_computing_molecular_graphics 'ORTEPII (Johnson, 1976)'
_computing_publication_material SHELXL97
_computing_structure_refinement 'SHELXL97 (Sheldrick, 1997a)'
_computing_structure_solution 'SHELXS97 (Sheldrick, 1997b)'
_diffrn_ambient_temperature 298(2)
_diffrn_measured_fraction_theta_full 0.892
_diffrn_measured_fraction_theta_max 0.892
_diffrn_measurement_device_type 'Enraf-Nonius CAD-4'
_diffrn_measurement_method '\w scans'
_diffrn_radiation_monochromator graphite
_diffrn_radiation_source 'fine-focus sealed tube'
_diffrn_radiation_type MoK\a
_diffrn_radiation_wavelength 0.71073
_diffrn_reflns_av_R_equivalents 0.058
_diffrn_reflns_av_sigmaI/netI 0.057
_diffrn_reflns_limit_h_max 24
_diffrn_reflns_limit_h_min 0
_diffrn_reflns_limit_k_max 0
_diffrn_reflns_limit_k_min -10
_diffrn_reflns_limit_l_max 0
_diffrn_reflns_limit_l_min -27
_diffrn_reflns_number 3805
_diffrn_reflns_theta_full 24.97
_diffrn_reflns_theta_max 24.97
_diffrn_reflns_theta_min 1.79
_diffrn_standards_decay_% 3
_diffrn_standards_interval_time 60
_diffrn_standards_number 3
_exptl_absorpt_coefficient_mu 0.266
_exptl_absorpt_correction_T_max 0.802
_exptl_absorpt_correction_T_min 0.779
_exptl_absorpt_correction_type '\y scan (North et al., 1968)'
_exptl_crystal_colour Colourless
_exptl_crystal_density_diffrn 1.233
_exptl_crystal_density_meas ?
_exptl_crystal_description 'Irregular block'
_exptl_crystal_F_000 1744
_exptl_crystal_size_max 0.55
_exptl_crystal_size_mid 0.50
_exptl_crystal_size_min 0.45
_refine_diff_density_max 0.244
_refine_diff_density_min -0.188
_refine_ls_extinction_coef 0.0051(5)
_refine_ls_extinction_method SHELXL
_refine_ls_goodness_of_fit_ref 1.012
_refine_ls_hydrogen_treatment
;
H atoms riding, with U(H) = 1.5U~eq~(C).  Ammonium H atoms were located and
refined.
;
_refine_ls_matrix_type full
_refine_ls_number_parameters 244
_refine_ls_number_reflns 3803
_refine_ls_number_restraints 0
_refine_ls_restrained_S_all 1.012
_refine_ls_R_factor_all 0.107
_refine_ls_R_factor_gt 0.052
_refine_ls_shift/su_max 0.001
_refine_ls_shift/su_mean 0.000
_refine_ls_structure_factor_coef Fsqd
_refine_ls_weighting_details 'w = 1/[\s^2^(Fo^2^)+(0.0577P)^2^+0.6161P] where P=(Fo^2^+2Fc^2^)/3'
_refine_ls_weighting_scheme calc
_refine_ls_wR_factor_ref 0.131
_reflns_number_gt 2255
_reflns_number_total 3803
_reflns_threshold_expression I>2\s(I)
_cod_data_source_file sk1237.cif
_cod_data_source_block nsw7xm
_cod_depositor_comments
;
The following automatic conversions were performed:
'_symmetry_cell_setting' value 'Orthorhombic' changed to 'orthorhombic'
according to '/home/saulius/struct/CIF-dictionaries/cif_core.dic'
dictionary named 'cif_core.dic' version 2.4.1 from 2010-06-29.

Automatic conversion script
Id: cif_fix_enum 1527 2010-12-29 10:47:43Z saulius 

The following automatic conversions were performed:

'_exptl_crystal_density_meas' value 'not measured' was changed to '?'
- the value is perceived as not measured.

Automatic conversion script
Id: cif_fix_values 3008 2015-01-20 13:52:24Z robertas 

The following automatic conversions were performed:

'_refine_ls_weighting_scheme' value 'calc w =
1/[\s^2^(Fo^2^)+(0.0577P)^2^+0.6161P] where P=(Fo^2^+2Fc^2^)/3' was
changed to 'calc'. New tag '_refine_ls_weighting_details' was
created. The value of the new tag was set to 'w =
1/[\s^2^(Fo^2^)+(0.0577P)^2^+0.6161P] where P=(Fo^2^+2Fc^2^)/3'.

Automatic conversion script
Id: cif_fix_values 3143 2015-03-26 13:38:13Z robertas 

2017-04-24
Z value and formula fixed to values more according to usual
chemical conventions.                 miguel
;
_cod_original_formula_sum 'C38 H68 N4 O6 S4'
_cod_original_formula_weight 805.20
_cod_original_formula_units_Z 4
_cod_original_sg_symbol_H-M Pbca
_cod_database_code 2008297
_cod_database_fobs_code 2008297

loop_
_symmetry_equiv_pos_as_xyz
'x, y, z'
'-x+1/2, -y, z+1/2'
'-x, y+1/2, -z+1/2'
'x+1/2, -y+1/2, -z'
'-x, -y, -z'
'x-1/2, y, -z-1/2'
'x, -y-1/2, z-1/2'
'-x-1/2, y-1/2, z'

loop_
_atom_site_label
_atom_site_fract_x
_atom_site_fract_y
_atom_site_fract_z
_atom_site_U_iso_or_equiv
_atom_site_adp_type
_atom_site_calc_flag
_atom_site_refinement_flags
_atom_site_occupancy
_atom_site_disorder_assembly
_atom_site_disorder_group
_atom_site_type_symbol
S1 0.86094(4) 0.15410(10) 0.30846(4) 0.0555(3) Uani d . 1 . . S
S2 0.98223(4) -0.01150(10) 0.28295(4) 0.0561(3) Uani d . 1 . . S
O1 0.91570(10) 0.0755(2) 0.42480(10) 0.0499(6) Uani d . 1 . . O
O2 0.99540(10) 0.2375(3) 0.42530(10) 0.0579(7) Uani d . 1 . . O
O3 0.7877(2) -0.3078(3) 0.19800(10) 0.0800(9) Uani d . 1 . . O
N1 0.86400(10) -0.1011(3) 0.25820(10) 0.0521(7) Uani d . 1 . . N
N2 0.95740(10) -0.1897(3) 0.46400(10) 0.0355(6) Uani d . 1 . . N
C1 0.9464(2) 0.1797(3) 0.40400(10) 0.0390(10) Uani d . 1 . . C
C2 0.9222(2) 0.2518(3) 0.34750(10) 0.0480(10) Uani d . 1 . . C
C3 0.9026(2) 0.0000(4) 0.28110(10) 0.0420(10) Uani d . 1 . . C
C4 0.7932(2) -0.0975(4) 0.2613(2) 0.0610(10) Uani d . 1 . . C
C5 0.7648(2) -0.1653(5) 0.2080(2) 0.0720(10) Uani d . 1 . . C
C6 0.8549(2) -0.3029(5) 0.1899(2) 0.0810(10) Uani d . 1 . . C
C7 0.8896(2) -0.2449(4) 0.2411(2) 0.0710(10) Uani d . 1 . . C
C8 0.89570(10) -0.2744(3) 0.46770(10) 0.0380(10) Uani d . 1 . . C
C9 0.8626(2) -0.2853(4) 0.4088(2) 0.0630(10) Uani d . 1 . . C
C10 0.7995(2) -0.3699(5) 0.4154(2) 0.0840(10) Uani d . 1 . . C
C11 0.7559(2) -0.3012(5) 0.4611(2) 0.095(2) Uani d . 1 . . C
C12 0.7903(2) -0.2881(5) 0.5196(2) 0.0790(10) Uani d . 1 . . C
C13 0.8530(2) -0.2027(4) 0.5133(2) 0.0560(10) Uani d . 1 . . C
C14 1.00680(10) -0.2390(3) 0.42040(10) 0.0350(10) Uani d . 1 . . C
C15 1.06440(10) -0.1374(3) 0.42440(10) 0.0430(10) Uani d . 1 . . C
C16 1.1178(2) -0.1850(4) 0.3828(2) 0.0540(10) Uani d . 1 . . C
C17 1.1372(2) -0.3420(4) 0.3936(2) 0.0640(10) Uani d . 1 . . C
C18 1.0792(2) -0.4426(4) 0.3891(2) 0.0570(10) Uani d . 1 . . C
C19 1.0263(2) -0.3962(3) 0.4311(2) 0.0450(10) Uani d . 1 . . C
H21 0.9470(10) -0.103(4) 0.4580(10) 0.040(10) Uiso d . 1 . . H
H22 0.976(2) -0.192(4) 0.503(2) 0.070(10) Uiso d . 1 . . H
H2a 0.9586 0.2656 0.3214 0.072 Uiso calc R 1 . . H
H2b 0.9056 0.3476 0.3573 0.072 Uiso calc R 1 . . H
H4a 0.7787 0.0027 0.2645 0.092 Uiso calc R 1 . . H
H4b 0.7788 -0.1497 0.2959 0.092 Uiso calc R 1 . . H
H5a 0.7183 -0.1682 0.2122 0.107 Uiso calc R 1 . . H
H5b 0.7747 -0.1052 0.1741 0.107 Uiso calc R 1 . . H
H6a 0.8644 -0.2426 0.1560 0.121 Uiso calc R 1 . . H
H6b 0.8704 -0.4005 0.1817 0.121 Uiso calc R 1 . . H
H7a 0.9349 -0.2360 0.2317 0.106 Uiso calc R 1 . . H
H7b 0.8853 -0.3121 0.2737 0.106 Uiso calc R 1 . . H
H8 0.9058 -0.3733 0.4811 0.058 Uiso calc R 1 . . H
H9a 0.8905 -0.3347 0.3810 0.094 Uiso calc R 1 . . H
H9b 0.8538 -0.1883 0.3938 0.094 Uiso calc R 1 . . H
H10a 0.7774 -0.3722 0.3779 0.126 Uiso calc R 1 . . H
H10b 0.8090 -0.4696 0.4267 0.126 Uiso calc R 1 . . H
H11a 0.7427 -0.2052 0.4479 0.142 Uiso calc R 1 . . H
H11b 0.7176 -0.3604 0.4658 0.142 Uiso calc R 1 . . H
H12a 0.7996 -0.3847 0.5347 0.118 Uiso calc R 1 . . H
H12b 0.7624 -0.2391 0.5476 0.118 Uiso calc R 1 . . H
H13a 0.8436 -0.1033 0.5016 0.083 Uiso calc R 1 . . H
H13b 0.8752 -0.1998 0.5508 0.083 Uiso calc R 1 . . H
H14 0.9884 -0.2314 0.3809 0.053 Uiso calc R 1 . . H
H15a 1.0805 -0.1367 0.4644 0.065 Uiso calc R 1 . . H
H15b 1.0510 -0.0390 0.4146 0.065 Uiso calc R 1 . . H
H16a 1.1032 -0.1745 0.3426 0.080 Uiso calc R 1 . . H
H16b 1.1549 -0.1223 0.3882 0.080 Uiso calc R 1 . . H
H17a 1.1562 -0.3507 0.4324 0.096 Uiso calc R 1 . . H
H17b 1.1693 -0.3709 0.3650 0.096 Uiso calc R 1 . . H
H18a 1.0628 -0.4410 0.3492 0.086 Uiso calc R 1 . . H
H18b 1.0922 -0.5416 0.3981 0.086 Uiso calc R 1 . . H
H19a 1.0413 -0.4069 0.4712 0.067 Uiso calc R 1 . . H
H19b 0.9892 -0.4590 0.4259 0.067 Uiso calc R 1 . . H

loop_
_atom_site_aniso_label
_atom_site_aniso_U_11
_atom_site_aniso_U_22
_atom_site_aniso_U_33
_atom_site_aniso_U_12
_atom_site_aniso_U_13
_atom_site_aniso_U_23
S1 0.0508(5) 0.0534(6) 0.0624(6) 0.0098(5) -0.0196(5) -0.0135(5)
S2 0.0387(5) 0.0702(6) 0.0593(6) -0.0014(5) -0.0035(4) -0.0047(5)
O1 0.0550(10) 0.0390(10) 0.056(2) -0.0020(10) 0.0030(10) 0.0110(10)
O2 0.067(2) 0.056(2) 0.050(2) -0.0180(10) -0.0220(10) 0.0040(10)
O3 0.083(2) 0.061(2) 0.097(2) -0.027(2) -0.019(2) -0.011(2)
N1 0.042(2) 0.053(2) 0.061(2) 0.001(2) -0.0080(10) -0.017(2)
N2 0.039(2) 0.030(2) 0.037(2) -0.0010(10) -0.0020(10) 0.0010(10)
C1 0.051(2) 0.030(2) 0.037(2) 0.002(2) -0.001(2) -0.004(2)
C2 0.062(2) 0.033(2) 0.048(2) -0.003(2) -0.015(2) 0.001(2)
C3 0.043(2) 0.048(2) 0.035(2) 0.000(2) -0.006(2) -0.002(2)
C4 0.042(2) 0.065(2) 0.078(3) -0.005(2) -0.014(2) -0.008(2)
C5 0.065(3) 0.069(3) 0.080(3) -0.015(2) -0.019(2) -0.003(2)
C6 0.099(3) 0.068(3) 0.074(3) -0.018(3) 0.004(3) -0.025(2)
C7 0.065(2) 0.061(2) 0.086(3) 0.008(2) -0.008(2) -0.031(2)
C8 0.036(2) 0.030(2) 0.048(2) -0.0060(10) 0.000(2) 0.008(2)
C9 0.057(2) 0.065(3) 0.066(2) -0.022(2) -0.016(2) 0.007(2)
C10 0.064(3) 0.085(3) 0.104(4) -0.036(3) -0.027(3) 0.012(3)
C11 0.040(2) 0.083(3) 0.161(5) -0.014(2) -0.018(3) 0.033(3)
C12 0.043(2) 0.079(3) 0.114(4) -0.001(2) 0.024(2) 0.018(3)
C13 0.043(2) 0.057(2) 0.067(2) -0.001(2) 0.009(2) 0.004(2)
C14 0.043(2) 0.033(2) 0.030(2) -0.001(2) 0.0010(10) 0.0010(10)
C15 0.044(2) 0.034(2) 0.052(2) -0.005(2) 0.004(2) 0.002(2)
C16 0.048(2) 0.045(2) 0.068(2) -0.001(2) 0.015(2) 0.009(2)
C17 0.055(2) 0.053(2) 0.083(3) 0.011(2) 0.016(2) 0.008(2)
C18 0.068(2) 0.038(2) 0.065(2) 0.007(2) 0.015(2) -0.004(2)
C19 0.054(2) 0.031(2) 0.050(2) -0.002(2) 0.007(2) -0.001(2)

loop_
_atom_type_symbol
_atom_type_description
_atom_type_scat_dispersion_real
_atom_type_scat_dispersion_imag
_atom_type_scat_source
C C 0.0033 0.0016 'International Tables Vol C Tables 4.2.6.8 and 6.1.1.4'
H H 0.0000 0.0000 'International Tables Vol C Tables 4.2.6.8 and 6.1.1.4'
N N 0.0061 0.0033 'International Tables Vol C Tables 4.2.6.8 and 6.1.1.4'
O O 0.0106 0.0060 'International Tables Vol C Tables 4.2.6.8 and 6.1.1.4'
S S 0.1246 0.1234 'International Tables Vol C Tables 4.2.6.8 and 6.1.1.4'

loop_
_geom_angle_atom_site_label_1
_geom_angle_atom_site_label_2
_geom_angle_atom_site_label_3
_geom_angle
_geom_angle_publ_flag
C2 S1 C3 103.1(2) yes
C5 O3 C6 109.1(3) yes
C3 N1 C4 124.5(3) yes
C3 N1 C7 120.6(3) yes
C4 N1 C7 113.1(3) yes
C14 N2 C8 117.8(2) yes
O1 C1 O2 126.7(3) yes
O1 C1 C2 119.0(3) yes
O2 C1 C2 114.3(3) yes
C1 C2 S1 115.7(2) yes
N1 C3 S1 113.5(2) yes
N1 C3 S2 124.5(3) yes
S1 C3 S2 122.0(2) yes
N1 C4 C5 110.4(3) no
O3 C5 C4 112.6(3) no
O3 C6 C7 113.1(3) no
C6 C7 N1 110.9(3) no
N2 C8 C9 112.0(3) no
N2 C8 C13 108.2(2) no
C9 C8 C13 111.8(3) no
C8 C9 C10 109.7(3) no
C9 C10 C11 111.6(4) no
C10 C11 C12 110.8(3) no
C11 C12 C13 111.1(3) no
C8 C13 C12 109.9(3) no
N2 C14 C15 108.4(2) no
N2 C14 C19 111.3(3) no
C19 C14 C15 111.3(3) no
C14 C15 C16 111.1(3) no
C15 C16 C17 111.5(3) no
C16 C17 C18 110.7(3) no
C17 C18 C19 111.1(3) no
C18 C19 C14 111.1(3) no

loop_
_geom_bond_atom_site_label_1
_geom_bond_atom_site_label_2
_geom_bond_site_symmetry_2
_geom_bond_distance
_geom_bond_publ_flag
S1 C2 . 1.792(3) yes
S1 C3 . 1.770(3) yes
S2 C3 . 1.658(3) yes
O1 C1 . 1.242(3) yes
O2 C1 . 1.246(4) yes
O3 C6 . 1.408(5) no
O3 C5 . 1.410(5) no
N1 C3 . 1.333(4) yes
N1 C4 . 1.472(4) yes
N1 C7 . 1.475(4) yes
N2 C14 . 1.498(4) yes
N2 C8 . 1.501(4) yes
C1 C2 . 1.531(4) no
C4 C5 . 1.485(5) no
C6 C7 . 1.468(5) no
C8 C9 . 1.508(4) no
C8 C13 . 1.516(4) no
C9 C10 . 1.531(5) no
C10 C11 . 1.516(6) no
C11 C12 . 1.515(6) no
C12 C13 . 1.527(5) no
C14 C19 . 1.518(4) no
C14 C15 . 1.518(4) no
C15 C16 . 1.522(4) no
C16 C17 . 1.516(5) no
C17 C18 . 1.521(5) no
C18 C19 . 1.516(4) no
N2 O1 . 2.732(4) no
N2 O2 5_756 2.738(4) no
